data_4067017
loop_
_publ_author_name
'Winston, Matthew S.'
'Bercaw, John E.'

_publ_section_title
;
 A Novel Bis(phosphido)pyridine [PNP]2&#x2212;Pincer Ligand and Its
 Potassium and Bis(dimethylamido)zirconium(IV) Complexes
;
_journal_issue 23
_journal_name_full Organometallics
_journal_page_first 6408
_journal_paper_doi 10.1021/om100775g
_journal_volume 29
_journal_year 2010
_chemical_formula_moiety 'C33 H33 N3 P2 Zr, 0.25(C6 H6)'
_chemical_formula_sum 'C34.5 H34.5 N3 P2 Zr'
_chemical_formula_weight 644.31
_chemical_name_systematic
;

 ?

;
_space_group_IT_number 14
_symmetry_cell_setting monoclinic
_symmetry_space_group_name_Hall '-P 2ybc'
_symmetry_space_group_name_H-M 'P 1 21/c 1'
_atom_sites_solution_hydrogens geom
_atom_sites_solution_primary direct
_atom_sites_solution_secondary difmap
_audit_creation_method SHELXL-97
_cell_angle_alpha 90.00
_cell_angle_beta 96.280(6)
_cell_angle_gamma 90.00
_cell_formula_units_Z 8
_cell_length_a 8.1980(9)
_cell_length_b 33.236(4)
_cell_length_c 23.311(2)
_cell_measurement_reflns_used 9165
_cell_measurement_temperature 100(2)
_cell_measurement_theta_max 24.48
_cell_measurement_theta_min 2.45
_cell_volume 6313.4(12)
_computing_cell_refinement 'Bruker SAINT-Plus v7.66A'
_computing_data_collection 'Bruker APEX2 v2009.7-0'
_computing_data_reduction 'Bruker SAINT-Plus v7.66A'
_computing_molecular_graphics 'Bruker XP v5.1'
_computing_publication_material 'Bruker XCIF 2008'
_computing_structure_refinement 'SHELXL-97 (Sheldrick, 2008)'
_computing_structure_solution 'SHELXS-97 (Sheldrick, 2008)'
_diffrn_ambient_temperature 100(2)
_diffrn_measured_fraction_theta_full 0.890
_diffrn_measured_fraction_theta_max 0.890
_diffrn_measurement_device_type 'Bruker KAPPA APEX II'
_diffrn_measurement_method '\w scans; 7 settings'
_diffrn_radiation_monochromator graphite
_diffrn_radiation_source 'fine-focus sealed tube'
_diffrn_radiation_type MoK\a
_diffrn_radiation_wavelength 0.71073
_diffrn_reflns_av_R_equivalents 0.0608
_diffrn_reflns_av_sigmaI/netI 0.0665
_diffrn_reflns_limit_h_max 9
_diffrn_reflns_limit_h_min -9
_diffrn_reflns_limit_k_max 38
_diffrn_reflns_limit_k_min -39
_diffrn_reflns_limit_l_max 25
_diffrn_reflns_limit_l_min -24
_diffrn_reflns_number 51705
_diffrn_reflns_theta_full 25.35
_diffrn_reflns_theta_max 25.35
_diffrn_reflns_theta_min 1.23
_exptl_absorpt_coefficient_mu 0.477
_exptl_absorpt_correction_T_max 0.7452
_exptl_absorpt_correction_T_min 0.6212
_exptl_absorpt_correction_type multi-scan
_exptl_absorpt_process_details 'SADABS v2008/2, Bruker-AXS, Madison, WI'
_exptl_crystal_colour Orange/red
_exptl_crystal_density_diffrn 1.356
_exptl_crystal_density_method 'not measured'
_exptl_crystal_description Blade
_exptl_crystal_F_000 2660
_exptl_crystal_size_max 0.22
_exptl_crystal_size_mid 0.07
_exptl_crystal_size_min 0.01
_refine_diff_density_max 1.692
_refine_diff_density_min -0.913
_refine_diff_density_rms 0.093
_refine_ls_extinction_method none
_refine_ls_goodness_of_fit_ref 2.255
_refine_ls_hydrogen_treatment Riding
_refine_ls_matrix_type 'Full matrix'
_refine_ls_number_parameters 723
_refine_ls_number_reflns 10283
_refine_ls_number_restraints 0
_refine_ls_restrained_S_all 2.255
_refine_ls_R_factor_all 0.0852
_refine_ls_R_factor_gt 0.0505
_refine_ls_shift/su_max 0.014
_refine_ls_shift/su_mean 0.000
_refine_ls_structure_factor_coef Fsqd
_refine_ls_weighting_details w=1/s^2^(Fo^2^)
_refine_ls_weighting_scheme sigma
_refine_ls_wR_factor_gt 0.0734
_refine_ls_wR_factor_ref 0.0750
_reflns_number_gt 7388
_reflns_number_total 10283
_reflns_threshold_expression >2sigma(I)
_cod_data_source_file om100775g_si_002.cif
_cod_data_source_block msw03
_cod_depositor_comments
;
The following automatic conversions were performed:

'_symmetry_cell_setting' value 'Monoclinic' changed to 'monoclinic'
according to /home/saulius/struct/CIF-dictionaries/cif_core.dic
dictionary named 'cif_core.dic' version 2.4.1 from
2010-06-29.

'_refine_ls_weighting_scheme' value 'Sigma' changed to
'sigma' according to
/home/saulius/struct/CIF-dictionaries/cif_core.dic dictionary named
'cif_core.dic' version 2.4.1 from 2010-06-29.

Automatic conversion script
Id: cif_fix_values 1715 2011-07-08 13:25:40Z adriana 

The following automatic conversions were performed:

'_atom_sites_solution_primary' value 'Direct methods' was changed to
'direct'.

'_atom_sites_solution_secondary' value 'Difference Fourier map' was
changed to 'difmap'.

'_atom_sites_solution_hydrogens' value 'Geometric positions' was
changed to 'geom'.

Automatic conversion script
Id: cif_fix_values 6452 2018-10-05 10:23:21Z andrius 
;
_cod_original_sg_symbol_H-M P2(1)/c
_cod_original_formula_sum 'C34.50 H34.50 N3 P2 Zr'
_cod_database_code 4067017

loop_
_symmetry_equiv_pos_as_xyz
'x, y, z'
'-x, y+1/2, -z+1/2'
'-x, -y, -z'
'x, -y-1/2, z-1/2'

loop_
_atom_site_label
_atom_site_type_symbol
_atom_site_fract_x
_atom_site_fract_y
_atom_site_fract_z
_atom_site_U_iso_or_equiv
_atom_site_adp_type
_atom_site_occupancy
_atom_site_symmetry_multiplicity
_atom_site_calc_flag
_atom_site_refinement_flags
_atom_site_disorder_assembly
_atom_site_disorder_group
Zr1 Zr 0.50777(5) 0.025741(14) 0.678995(18) 0.01555(12) Uani 1 1 d . . .
P1A P 0.69525(14) -0.01105(4) 0.76602(5) 0.0179(3) Uani 1 1 d . . .
P2A P 0.28025(14) 0.08370(4) 0.65947(5) 0.0171(3) Uani 1 1 d . . .
N1A N 0.4978(4) 0.06720(11) 0.76314(15) 0.0161(10) Uani 1 1 d . . .
N2A N 0.6733(4) 0.03746(10) 0.62479(14) 0.0191(10) Uani 1 1 d . . .
N3A N 0.3706(4) -0.01917(11) 0.64192(13) 0.0183(10) Uani 1 1 d . . .
C1A C 0.4910(5) -0.02263(15) 0.78653(17) 0.0167(11) Uani 1 1 d . . .
C2A C 0.4184(5) -0.06190(15) 0.78226(17) 0.0215(12) Uani 1 1 d . . .
H2A H 0.4762 -0.0834 0.7668 0.026 Uiso 1 1 calc R . .
C3A C 0.2668(6) -0.06908(15) 0.80018(18) 0.0250(13) Uani 1 1 d . . .
H3A H 0.2200 -0.0952 0.7955 0.030 Uiso 1 1 calc R . .
C4A C 0.1819(6) -0.03928(16) 0.82465(19) 0.0292(14) Uani 1 1 d . . .
H4A H 0.0795 -0.0449 0.8385 0.035 Uiso 1 1 calc R . .
C5A C 0.2472(6) -0.00113(15) 0.82893(17) 0.0239(13) Uani 1 1 d . . .
H5A H 0.1878 0.0196 0.8456 0.029 Uiso 1 1 calc R . .
C6A C 0.3979(5) 0.00807(14) 0.80956(17) 0.0163(12) Uani 1 1 d . . .
C7A C 0.4531(5) 0.05057(15) 0.8123(2) 0.0192(12) Uani 1 1 d . . .
C8A C 0.4513(5) 0.07320(15) 0.86215(19) 0.0220(13) Uani 1 1 d . . .
H8A H 0.4203 0.0611 0.8963 0.026 Uiso 1 1 calc R . .
C9A C 0.4941(6) 0.11287(16) 0.8620(2) 0.0272(13) Uani 1 1 d . . .
H9A H 0.4941 0.1285 0.8962 0.033 Uiso 1 1 calc R . .
C10A C 0.5372(5) 0.13020(14) 0.8122(2) 0.0212(13) Uani 1 1 d . . .
H10A H 0.5678 0.1578 0.8117 0.025 Uiso 1 1 calc R . .
C11A C 0.5356(5) 0.10692(14) 0.76254(19) 0.0150(12) Uani 1 1 d . . .
C12A C 0.5647(5) 0.12536(13) 0.70724(18) 0.0154(12) Uani 1 1 d . . .
C13A C 0.6916(5) 0.15295(14) 0.7048(2) 0.0211(12) Uani 1 1 d . . .
H13A H 0.7564 0.1599 0.7397 0.025 Uiso 1 1 calc R . .
C14A C 0.7273(6) 0.17042(14) 0.6549(2) 0.0258(13) Uani 1 1 d . . .
H14A H 0.8158 0.1889 0.6546 0.031 Uiso 1 1 calc R . .
C15A C 0.6306(6) 0.16047(14) 0.6044(2) 0.0249(13) Uani 1 1 d . . .
H15A H 0.6553 0.1715 0.5687 0.030 Uiso 1 1 calc R . .
C16A C 0.5001(5) 0.13498(14) 0.60540(19) 0.0211(12) Uani 1 1 d . . .
H16A H 0.4338 0.1296 0.5702 0.025 Uiso 1 1 calc R . .
C17A C 0.4595(5) 0.11640(13) 0.65603(19) 0.0153(12) Uani 1 1 d . . .
C18A C 0.7651(5) -0.06007(13) 0.74145(19) 0.0166(12) Uani 1 1 d . . .
C19A C 0.7997(5) -0.09209(15) 0.78062(19) 0.0225(13) Uani 1 1 d . . .
H19A H 0.7799 -0.0885 0.8197 0.027 Uiso 1 1 calc R . .
C20A C 0.8609(6) -0.12814(15) 0.7641(2) 0.0270(13) Uani 1 1 d . . .
H20A H 0.8808 -0.1493 0.7914 0.032 Uiso 1 1 calc R . .
C21A C 0.8935(5) -0.13366(15) 0.7079(2) 0.0284(14) Uani 1 1 d . . .
H21A H 0.9372 -0.1585 0.6963 0.034 Uiso 1 1 calc R . .
C22A C 0.8623(6) -0.10297(16) 0.6688(2) 0.0295(14) Uani 1 1 d . . .
H22A H 0.8840 -0.1068 0.6300 0.035 Uiso 1 1 calc R . .
C23A C 0.7996(5) -0.06646(14) 0.6851(2) 0.0222(12) Uani 1 1 d . . .
H23A H 0.7800 -0.0456 0.6573 0.027 Uiso 1 1 calc R . .
C24A C 0.1791(5) 0.08620(14) 0.58474(17) 0.0159(12) Uani 1 1 d . . .
C25A C 0.0908(5) 0.12094(14) 0.56694(18) 0.0219(13) Uani 1 1 d . . .
H25A H 0.0936 0.1436 0.5918 0.026 Uiso 1 1 calc R . .
C26A C -0.0004(5) 0.12248(15) 0.51353(19) 0.0242(13) Uani 1 1 d . . .
H26A H -0.0590 0.1463 0.5018 0.029 Uiso 1 1 calc R . .
C27A C -0.0067(6) 0.08987(15) 0.47729(19) 0.0249(13) Uani 1 1 d . . .
H27A H -0.0700 0.0912 0.4407 0.030 Uiso 1 1 calc R . .
C28A C 0.0780(5) 0.05531(15) 0.49360(18) 0.0263(13) Uani 1 1 d . . .
H28A H 0.0723 0.0327 0.4685 0.032 Uiso 1 1 calc R . .
C29A C 0.1725(5) 0.05352(14) 0.54718(18) 0.0216(12) Uani 1 1 d . . .
H29A H 0.2327 0.0298 0.5581 0.026 Uiso 1 1 calc R . .
C30A C 0.8282(5) 0.05575(14) 0.64870(18) 0.0320(14) Uani 1 1 d . . .
H30A H 0.9200 0.0394 0.6382 0.048 Uiso 1 1 calc R . .
H30B H 0.8322 0.0571 0.6908 0.048 Uiso 1 1 calc R . .
H30C H 0.8363 0.0830 0.6331 0.048 Uiso 1 1 calc R . .
C31A C 0.6557(6) 0.03955(14) 0.56213(17) 0.0311(14) Uani 1 1 d . . .
H31A H 0.6654 0.0676 0.5500 0.047 Uiso 1 1 calc R . .
H31B H 0.5480 0.0290 0.5469 0.047 Uiso 1 1 calc R . .
H31C H 0.7420 0.0234 0.5473 0.047 Uiso 1 1 calc R . .
C32A C 0.2112(5) -0.03056(14) 0.65943(17) 0.0272(13) Uani 1 1 d . . .
H32A H 0.1253 -0.0254 0.6276 0.041 Uiso 1 1 calc R . .
H32B H 0.1891 -0.0147 0.6931 0.041 Uiso 1 1 calc R . .
H32C H 0.2121 -0.0592 0.6693 0.041 Uiso 1 1 calc R . .
C33A C 0.4132(6) -0.04492(14) 0.59475(18) 0.0295(14) Uani 1 1 d . . .
H33A H 0.4178 -0.0730 0.6075 0.044 Uiso 1 1 calc R . .
H33B H 0.5205 -0.0369 0.5837 0.044 Uiso 1 1 calc R . .
H33C H 0.3299 -0.0420 0.5615 0.044 Uiso 1 1 calc R . .
Zr2 Zr 0.06539(5) 0.211889(14) 0.932569(18) 0.01885(13) Uani 1 1 d . . .
P1B P -0.17358(15) 0.22104(4) 0.84562(5) 0.0202(3) Uani 1 1 d . . .
P2B P 0.26976(15) 0.15575(4) 0.98314(5) 0.0224(3) Uani 1 1 d . . .
N1B N 0.0246(4) 0.15052(11) 0.87684(16) 0.0183(10) Uani 1 1 d . . .
N2B N -0.0547(5) 0.23385(12) 0.99612(15) 0.0265(11) Uani 1 1 d . . .
N3B N 0.2276(5) 0.25448(12) 0.91768(15) 0.0234(10) Uani 1 1 d . . .
C1B C -0.0173(5) 0.22033(14) 0.79519(18) 0.0182(12) Uani 1 1 d . . .
C2B C 0.0134(5) 0.25314(14) 0.75940(18) 0.0212(12) Uani 1 1 d . . .
H2B H -0.0465 0.2774 0.7626 0.025 Uiso 1 1 calc R . .
C3B C 0.1275(6) 0.25131(15) 0.71988(19) 0.0269(13) Uani 1 1 d . . .
H3B H 0.1455 0.2742 0.6970 0.032 Uiso 1 1 calc R . .
C4B C 0.2152(6) 0.21648(16) 0.71359(18) 0.0279(13) Uani 1 1 d . . .
H4B H 0.2941 0.2151 0.6867 0.033 Uiso 1 1 calc R . .
C5B C 0.1862(5) 0.18373(15) 0.74708(19) 0.0218(13) Uani 1 1 d . . .
H5B H 0.2446 0.1595 0.7423 0.026 Uiso 1 1 calc R . .
C6B C 0.0739(5) 0.18496(14) 0.78774(18) 0.0149(12) Uani 1 1 d . . .
C7B C 0.0410(5) 0.14810(14) 0.8200(2) 0.0180(12) Uani 1 1 d . . .
C8B C 0.0168(5) 0.11164(15) 0.7906(2) 0.0230(13) Uani 1 1 d . . .
H8B H 0.0350 0.1100 0.7511 0.028 Uiso 1 1 calc R . .
C9B C -0.0330(6) 0.07839(15) 0.8183(2) 0.0288(14) Uani 1 1 d . . .
H9B H -0.0528 0.0538 0.7980 0.035 Uiso 1 1 calc R . .
C10B C -0.0541(5) 0.08100(15) 0.8757(2) 0.0278(13) Uani 1 1 d . . .
H10B H -0.0905 0.0583 0.8955 0.033 Uiso 1 1 calc R . .
C11B C -0.0216(5) 0.11729(15) 0.9049(2) 0.0216(13) Uani 1 1 d . . .
C12B C -0.0434(6) 0.12061(14) 0.9671(2) 0.0230(13) Uani 1 1 d . . .
C13B C -0.1857(6) 0.10458(15) 0.9854(2) 0.0370(15) Uani 1 1 d . . .
H13B H -0.2637 0.0919 0.9581 0.044 Uiso 1 1 calc R . .
C14B C -0.2157(7) 0.10672(17) 1.0421(3) 0.0491(17) Uani 1 1 d . . .
H14B H -0.3129 0.0954 1.0541 0.059 Uiso 1 1 calc R . .
C15B C -0.1014(7) 0.12572(17) 1.0819(2) 0.0452(16) Uani 1 1 d . . .
H15B H -0.1220 0.1283 1.1211 0.054 Uiso 1 1 calc R . .
C16B C 0.0415(6) 0.14076(15) 1.0641(2) 0.0319(14) Uani 1 1 d . . .
H16B H 0.1187 0.1531 1.0920 0.038 Uiso 1 1 calc R . .
C17B C 0.0783(6) 0.13874(14) 1.0072(2) 0.0228(13) Uani 1 1 d . . .
C18B C -0.2564(5) 0.27234(14) 0.84001(19) 0.0196(12) Uani 1 1 d . . .
C19B C -0.3826(5) 0.28059(14) 0.79612(18) 0.0243(13) Uani 1 1 d . . .
H19B H -0.4136 0.2606 0.7679 0.029 Uiso 1 1 calc R . .
C20B C -0.4633(6) 0.31718(15) 0.79281(19) 0.0285(14) Uani 1 1 d . . .
H20B H -0.5480 0.3220 0.7624 0.034 Uiso 1 1 calc R . .
C21B C -0.4219(6) 0.34631(15) 0.8329(2) 0.0296(13) Uani 1 1 d . . .
H21B H -0.4768 0.3715 0.8306 0.036 Uiso 1 1 calc R . .
C22B C -0.3002(6) 0.33878(16) 0.8766(2) 0.0457(17) Uani 1 1 d . . .
H22B H -0.2716 0.3589 0.9048 0.055 Uiso 1 1 calc R . .
C23B C -0.2180(6) 0.30226(14) 0.8803(2) 0.0351(15) Uani 1 1 d . . .
H23B H -0.1340 0.2978 0.9111 0.042 Uiso 1 1 calc R . .
C24B C 0.3766(5) 0.17771(15) 1.04909(18) 0.0209(12) Uani 1 1 d . . .
C25B C 0.4428(6) 0.15287(16) 1.0940(2) 0.0361(15) Uani 1 1 d . . .
H25B H 0.4232 0.1247 1.0920 0.043 Uiso 1 1 calc R . .
C26B C 0.5358(7) 0.16866(18) 1.1410(2) 0.0489(18) Uani 1 1 d . . .
H26B H 0.5787 0.1513 1.1714 0.059 Uiso 1 1 calc R . .
C27B C 0.5682(6) 0.20933(19) 1.1451(2) 0.0422(16) Uani 1 1 d . . .
H27B H 0.6357 0.2199 1.1773 0.051 Uiso 1 1 calc R . .
C28B C 0.5015(6) 0.23418(16) 1.1020(2) 0.0340(14) Uani 1 1 d . . .
H28B H 0.5200 0.2624 1.1047 0.041 Uiso 1 1 calc R . .
C29B C 0.4069(5) 0.21824(16) 1.05434(18) 0.0280(13) Uani 1 1 d . . .
H29B H 0.3620 0.2358 1.0246 0.034 Uiso 1 1 calc R . .
C30B C -0.2188(6) 0.21773(17) 1.0009(2) 0.0451(16) Uani 1 1 d . . .
H30D H -0.2207 0.2048 1.0386 0.068 Uiso 1 1 calc R . .
H30E H -0.2466 0.1979 0.9703 0.068 Uiso 1 1 calc R . .
H30F H -0.2990 0.2397 0.9970 0.068 Uiso 1 1 calc R . .
C31B C -0.0057(6) 0.26027(16) 1.0442(2) 0.0514(18) Uani 1 1 d . . .
H31D H -0.0816 0.2831 1.0434 0.077 Uiso 1 1 calc R . .
H31E H 0.1057 0.2702 1.0414 0.077 Uiso 1 1 calc R . .
H31F H -0.0080 0.2454 1.0805 0.077 Uiso 1 1 calc R . .
C32B C 0.3461(6) 0.23990(16) 0.88096(19) 0.0397(16) Uani 1 1 d . . .
H32D H 0.3359 0.2553 0.8449 0.060 Uiso 1 1 calc R . .
H32E H 0.3254 0.2114 0.8724 0.060 Uiso 1 1 calc R . .
H32F H 0.4570 0.2431 0.9008 0.060 Uiso 1 1 calc R . .
C33B C 0.2564(6) 0.29649(14) 0.9335(2) 0.0450(16) Uani 1 1 d . . .
H33D H 0.3636 0.2991 0.9563 0.068 Uiso 1 1 calc R . .
H33E H 0.1703 0.3058 0.9563 0.068 Uiso 1 1 calc R . .
H33F H 0.2547 0.3128 0.8984 0.068 Uiso 1 1 calc R . .
C1C C 0.0989(7) 1.0115(3) 0.0135(3) 0.074(4) Uiso 0.50 1 d PG A -1
H1C H -0.0174 1.0112 0.0119 0.089 Uiso 0.50 1 calc PR A -1
C2C C 0.1768(11) 0.9884(3) -0.0251(4) 0.308(15) Uiso 0.50 1 d PG A -1
H2C H 0.1137 0.9724 -0.0531 0.370 Uiso 0.50 1 calc PR A -1
C3C C 0.3469(12) 0.9888(3) -0.0228(4) 0.299(15) Uiso 0.50 1 d PG A -1
H3C H 0.4001 0.9730 -0.0492 0.359 Uiso 0.50 1 calc PR A -1
C4C C 0.4392(7) 1.0122(3) 0.0181(4) 0.076(4) Uiso 0.50 1 d PG A -1
H4C H 0.5555 1.0125 0.0197 0.092 Uiso 0.50 1 calc PR A -1
C5C C 0.3613(7) 1.0353(2) 0.0567(3) 0.036(3) Uiso 0.50 1 d PG A -1
H5C H 0.4244 1.0514 0.0847 0.043 Uiso 0.50 1 calc PR A -1
C6C C 0.1912(7) 1.03497(19) 0.0544(3) 0.023(2) Uiso 0.50 1 d PG A -1
H6C H 0.1380 1.0508 0.0808 0.028 Uiso 0.50 1 calc PR A -1

loop_
_atom_site_aniso_label
_atom_site_aniso_U_11
_atom_site_aniso_U_22
_atom_site_aniso_U_33
_atom_site_aniso_U_23
_atom_site_aniso_U_13
_atom_site_aniso_U_12
Zr1 0.0160(3) 0.0147(3) 0.0157(3) -0.0007(2) 0.00084(19) -0.0008(2)
P1A 0.0162(7) 0.0173(8) 0.0202(8) 0.0009(6) 0.0020(6) -0.0013(6)
P2A 0.0169(8) 0.0172(8) 0.0167(8) -0.0002(6) -0.0004(6) -0.0012(6)
N1A 0.013(2) 0.020(3) 0.015(2) 0.000(2) -0.0027(18) 0.000(2)
N2A 0.021(2) 0.019(3) 0.017(2) 0.0014(19) 0.0016(18) -0.003(2)
N3A 0.023(2) 0.019(3) 0.013(2) -0.0031(19) 0.0006(18) -0.002(2)
C1A 0.017(3) 0.023(3) 0.011(3) 0.005(2) 0.004(2) -0.001(3)
C2A 0.019(3) 0.026(3) 0.019(3) 0.003(2) -0.002(2) 0.003(3)
C3A 0.022(3) 0.027(4) 0.025(3) 0.010(3) -0.001(2) -0.013(3)
C4A 0.021(3) 0.037(4) 0.032(3) 0.009(3) 0.012(2) -0.001(3)
C5A 0.025(3) 0.027(4) 0.022(3) 0.003(3) 0.008(2) 0.010(3)
C6A 0.017(3) 0.019(3) 0.012(3) 0.004(2) 0.002(2) 0.002(3)
C7A 0.013(3) 0.028(3) 0.016(3) 0.001(3) 0.000(2) 0.009(2)
C8A 0.027(3) 0.025(3) 0.015(3) -0.005(3) 0.004(2) 0.004(3)
C9A 0.026(3) 0.031(4) 0.023(3) -0.010(3) -0.003(2) 0.008(3)
C10A 0.018(3) 0.016(3) 0.028(3) -0.004(3) -0.005(2) 0.003(2)
C11A 0.009(3) 0.016(3) 0.018(3) -0.001(3) -0.003(2) 0.003(2)
C12A 0.017(3) 0.010(3) 0.019(3) -0.005(2) 0.000(2) 0.003(2)
C13A 0.014(3) 0.017(3) 0.030(3) -0.003(3) -0.004(2) 0.003(3)
C14A 0.017(3) 0.018(3) 0.042(4) 0.003(3) 0.002(3) -0.006(2)
C15A 0.027(3) 0.022(3) 0.027(3) 0.008(3) 0.007(2) -0.004(3)
C16A 0.016(3) 0.023(3) 0.024(3) -0.002(3) -0.002(2) 0.000(3)
C17A 0.015(3) 0.010(3) 0.020(3) 0.002(2) 0.001(2) 0.001(2)
C18A 0.011(3) 0.014(3) 0.025(3) 0.000(3) 0.001(2) -0.002(2)
C19A 0.024(3) 0.028(3) 0.015(3) 0.002(3) -0.001(2) -0.001(3)
C20A 0.029(3) 0.015(3) 0.036(4) 0.003(3) -0.005(3) 0.005(3)
C21A 0.027(3) 0.015(3) 0.042(4) -0.001(3) 0.002(3) 0.005(3)
C22A 0.027(3) 0.034(4) 0.028(3) -0.006(3) 0.008(2) 0.000(3)
C23A 0.021(3) 0.017(3) 0.029(3) 0.000(3) 0.007(2) -0.001(3)
C24A 0.011(3) 0.020(3) 0.017(3) 0.001(2) 0.003(2) -0.004(2)
C25A 0.024(3) 0.018(3) 0.024(3) 0.000(2) 0.003(2) -0.003(3)
C26A 0.025(3) 0.022(3) 0.024(3) 0.008(3) -0.006(2) 0.000(3)
C27A 0.024(3) 0.033(4) 0.015(3) 0.008(3) -0.008(2) -0.004(3)
C28A 0.027(3) 0.031(4) 0.019(3) -0.005(3) -0.005(2) -0.001(3)
C29A 0.023(3) 0.021(3) 0.021(3) 0.004(3) 0.002(2) 0.004(2)
C30A 0.031(3) 0.037(4) 0.029(3) 0.006(3) 0.005(3) -0.012(3)
C31A 0.037(3) 0.031(4) 0.026(3) -0.003(3) 0.007(2) -0.002(3)
C32A 0.027(3) 0.027(3) 0.026(3) 0.002(3) -0.004(2) -0.005(3)
C33A 0.036(3) 0.023(3) 0.028(3) 0.002(3) -0.004(3) -0.006(3)
Zr2 0.0202(3) 0.0169(3) 0.0196(3) -0.0007(2) 0.0024(2) 0.0004(3)
P1B 0.0192(8) 0.0161(8) 0.0252(8) -0.0009(6) 0.0019(6) 0.0005(6)
P2B 0.0208(8) 0.0254(9) 0.0213(8) -0.0009(7) 0.0032(6) 0.0031(7)
N1B 0.020(2) 0.013(3) 0.022(3) 0.004(2) -0.0029(19) 0.002(2)
N2B 0.031(3) 0.028(3) 0.021(3) 0.000(2) 0.005(2) 0.009(2)
N3B 0.026(3) 0.023(3) 0.020(3) 0.002(2) -0.0011(19) -0.005(2)
C1B 0.018(3) 0.016(3) 0.019(3) -0.006(2) -0.004(2) -0.001(2)
C2B 0.027(3) 0.013(3) 0.023(3) -0.003(3) 0.000(2) 0.004(3)
C3B 0.029(3) 0.028(4) 0.025(3) 0.000(3) 0.006(3) -0.003(3)
C4B 0.028(3) 0.039(4) 0.017(3) -0.003(3) 0.006(2) -0.002(3)
C5B 0.022(3) 0.020(3) 0.022(3) -0.008(3) -0.003(2) 0.005(3)
C6B 0.014(3) 0.016(3) 0.013(3) -0.003(2) -0.005(2) -0.002(2)
C7B 0.012(3) 0.022(3) 0.019(3) -0.005(3) -0.007(2) 0.009(2)
C8B 0.026(3) 0.018(3) 0.023(3) -0.002(3) -0.009(2) 0.012(3)
C9B 0.029(3) 0.017(3) 0.036(4) -0.007(3) -0.016(3) 0.009(3)
C10B 0.023(3) 0.015(3) 0.044(4) 0.005(3) -0.004(3) 0.000(3)
C11B 0.013(3) 0.022(3) 0.028(3) -0.001(3) -0.003(2) 0.004(3)
C12B 0.028(3) 0.014(3) 0.028(3) 0.006(3) 0.009(3) 0.004(3)
C13B 0.038(4) 0.035(4) 0.039(4) 0.014(3) 0.006(3) -0.007(3)
C14B 0.038(4) 0.054(5) 0.058(4) 0.022(4) 0.018(3) -0.016(3)
C15B 0.055(4) 0.049(4) 0.034(4) 0.012(3) 0.016(3) -0.008(4)
C16B 0.030(4) 0.032(4) 0.033(4) 0.007(3) 0.004(3) -0.003(3)
C17B 0.031(3) 0.020(3) 0.019(3) 0.005(3) 0.007(3) 0.002(3)
C18B 0.020(3) 0.018(3) 0.021(3) 0.000(2) 0.007(2) 0.000(2)
C19B 0.032(3) 0.022(3) 0.019(3) -0.002(2) 0.003(2) 0.007(3)
C20B 0.032(3) 0.027(4) 0.024(3) 0.006(3) -0.001(2) 0.009(3)
C21B 0.031(3) 0.021(3) 0.036(3) 0.000(3) 0.001(3) 0.011(3)
C22B 0.049(4) 0.022(4) 0.060(4) -0.015(3) -0.022(3) 0.009(3)
C23B 0.033(3) 0.015(3) 0.052(4) -0.006(3) -0.017(3) 0.007(3)
C24B 0.019(3) 0.025(3) 0.019(3) -0.003(3) 0.005(2) 0.001(3)
C25B 0.049(4) 0.027(4) 0.030(3) -0.001(3) -0.004(3) 0.011(3)
C26B 0.071(5) 0.045(5) 0.027(4) 0.003(3) -0.011(3) 0.014(4)
C27B 0.048(4) 0.057(5) 0.019(3) -0.015(3) -0.004(3) 0.004(4)
C28B 0.043(4) 0.034(4) 0.026(3) -0.001(3) 0.006(3) -0.005(3)
C29B 0.030(3) 0.037(4) 0.018(3) 0.000(3) 0.002(2) -0.001(3)
C30B 0.042(4) 0.059(4) 0.038(4) 0.011(3) 0.018(3) 0.016(4)
C31B 0.067(4) 0.051(4) 0.036(4) -0.014(3) 0.005(3) 0.020(4)
C32B 0.028(3) 0.061(4) 0.029(4) 0.007(3) -0.001(3) -0.015(3)
C33B 0.051(4) 0.027(4) 0.054(4) 0.007(3) -0.011(3) -0.011(3)

loop_
_atom_type_symbol
_atom_type_description
_atom_type_scat_dispersion_real
_atom_type_scat_dispersion_imag
_atom_type_scat_source
C C 0.0033 0.0016 'International Tables Vol C Tables 4.2.6.8 and 6.1.1.4'
H H 0.0000 0.0000 'International Tables Vol C Tables 4.2.6.8 and 6.1.1.4'
N N 0.0061 0.0033 'International Tables Vol C Tables 4.2.6.8 and 6.1.1.4'
P P 0.1023 0.0942 'International Tables Vol C Tables 4.2.6.8 and 6.1.1.4'
Zr Zr -2.9673 0.5597 'International Tables Vol C Tables 4.2.6.8 and 6.1.1.4'

loop_
_geom_angle_atom_site_label_1
_geom_angle_atom_site_label_2
_geom_angle_atom_site_label_3
_geom_angle
_geom_angle_publ_flag
N2A Zr1 N3A 105.13(14) yes
N2A Zr1 N1A 119.45(14) yes
N3A Zr1 N1A 135.20(14) yes
N2A Zr1 P2A 105.13(10) yes
N3A Zr1 P2A 96.56(10) yes
N1A Zr1 P2A 69.05(8) yes
N2A Zr1 P1A 101.19(10) yes
N3A Zr1 P1A 103.47(10) yes
N1A Zr1 P1A 73.39(9) yes
P2A Zr1 P1A 141.26(4) yes
C1A P1A C18A 102.7(2) ?
C1A P1A Zr1 80.20(13) ?
C18A P1A Zr1 109.76(14) ?
C17A P2A C24A 102.18(19) ?
C17A P2A Zr1 83.56(14) ?
C24A P2A Zr1 115.08(15) ?
C11A N1A C7A 119.2(4) ?
C11A N1A Zr1 121.4(3) ?
C7A N1A Zr1 119.4(3) ?
C31A N2A C30A 110.4(3) ?
C31A N2A Zr1 130.4(3) ?
C30A N2A Zr1 117.6(3) ?
C33A N3A C32A 110.6(3) ?
C33A N3A Zr1 126.1(3) ?
C32A N3A Zr1 123.3(3) ?
C6A C1A C2A 116.5(4) ?
C6A C1A P1A 119.6(4) ?
C2A C1A P1A 123.9(4) ?
C3A C2A C1A 121.3(5) ?
C4A C3A C2A 121.2(5) ?
C3A C4A C5A 119.1(5) ?
C4A C5A C6A 122.0(5) ?
C5A C6A C1A 119.9(4) ?
C5A C6A C7A 118.2(4) ?
C1A C6A C7A 121.9(4) ?
N1A C7A C8A 121.0(5) ?
N1A C7A C6A 117.4(4) ?
C8A C7A C6A 121.5(4) ?
C9A C8A C7A 119.8(5) ?
C8A C9A C10A 119.7(5) ?
C11A C10A C9A 119.3(5) ?
N1A C11A C10A 120.9(4) ?
N1A C11A C12A 118.3(4) ?
C10A C11A C12A 120.7(4) ?
C13A C12A C17A 119.3(4) ?
C13A C12A C11A 120.2(4) ?
C17A C12A C11A 120.4(4) ?
C14A C13A C12A 123.2(4) ?
C13A C14A C15A 117.9(5) ?
C16A C15A C14A 120.6(4) ?
C15A C16A C17A 123.0(4) ?
C16A C17A C12A 115.8(4) ?
C16A C17A P2A 124.2(3) ?
C12A C17A P2A 120.0(3) ?
C23A C18A C19A 116.7(4) ?
C23A C18A P1A 122.2(4) ?
C19A C18A P1A 120.9(4) ?
C20A C19A C18A 122.1(4) ?
C21A C20A C19A 119.9(5) ?
C22A C21A C20A 119.4(5) ?
C21A C22A C23A 121.1(5) ?
C18A C23A C22A 120.8(4) ?
C25A C24A C29A 118.2(4) ?
C25A C24A P2A 118.7(3) ?
C29A C24A P2A 122.7(3) ?
C26A C25A C24A 120.6(4) ?
C27A C26A C25A 120.4(4) ?
C26A C27A C28A 120.4(4) ?
C27A C28A C29A 119.8(4) ?
C24A C29A C28A 120.6(4) ?
N3B Zr2 N2B 105.09(16) yes
N3B Zr2 N1B 123.98(15) yes
N2B Zr2 N1B 130.78(15) yes
N3B Zr2 P1B 103.52(10) yes
N2B Zr2 P1B 98.07(11) yes
N1B Zr2 P1B 69.08(8) yes
N3B Zr2 P2B 99.95(11) yes
N2B Zr2 P2B 105.14(11) yes
N1B Zr2 P2B 72.18(8) yes
P1B Zr2 P2B 141.18(4) yes
C1B P1B C18B 104.2(2) ?
C1B P1B Zr2 88.81(13) ?
C18B P1B Zr2 113.21(15) ?
C17B P2B C24B 102.4(2) ?
C17B P2B Zr2 80.42(15) ?
C24B P2B Zr2 107.96(16) ?
C7B N1B C11B 119.2(4) ?
C7B N1B Zr2 123.6(3) ?
C11B N1B Zr2 117.1(3) ?
C31B N2B C30B 110.0(4) ?
C31B N2B Zr2 132.6(3) ?
C30B N2B Zr2 116.9(3) ?
C32B N3B C33B 111.7(4) ?
C32B N3B Zr2 111.6(3) ?
C33B N3B Zr2 136.7(4) ?
C2B C1B C6B 116.0(4) ?
C2B C1B P1B 123.5(4) ?
C6B C1B P1B 120.4(4) ?
C3B C2B C1B 122.4(5) ?
C4B C3B C2B 120.4(5) ?
C5B C4B C3B 118.6(5) ?
C4B C5B C6B 122.1(5) ?
C5B C6B C1B 120.4(4) ?
C5B C6B C7B 119.6(4) ?
C1B C6B C7B 119.9(4) ?
N1B C7B C8B 120.6(4) ?
N1B C7B C6B 119.6(4) ?
C8B C7B C6B 119.7(4) ?
C9B C8B C7B 120.4(5) ?
C8B C9B C10B 119.1(5) ?
C9B C10B C11B 119.5(5) ?
N1B C11B C10B 121.0(4) ?
N1B C11B C12B 118.7(4) ?
C10B C11B C12B 120.2(5) ?
C13B C12B C17B 120.8(5) ?
C13B C12B C11B 117.7(4) ?
C17B C12B C11B 121.5(4) ?
C14B C13B C12B 121.3(5) ?
C13B C14B C15B 119.1(5) ?
C16B C15B C14B 119.6(5) ?
C15B C16B C17B 123.3(5) ?
C16B C17B C12B 115.9(4) ?
C16B C17B P2B 124.3(4) ?
C12B C17B P2B 119.8(4) ?
C19B C18B C23B 116.9(4) ?
C19B C18B P1B 118.2(4) ?
C23B C18B P1B 124.4(3) ?
C20B C19B C18B 121.6(4) ?
C19B C20B C21B 120.3(4) ?
C22B C21B C20B 119.2(5) ?
C21B C22B C23B 121.1(5) ?
C22B C23B C18B 121.0(4) ?
C29B C24B C25B 117.5(4) ?
C29B C24B P2B 122.0(4) ?
C25B C24B P2B 120.3(4) ?
C26B C25B C24B 120.7(5) ?
C27B C26B C25B 121.2(5) ?
C26B C27B C28B 118.8(5) ?
C27B C28B C29B 120.1(5) ?
C24B C29B C28B 121.7(4) ?
C2C C1C C6C 120.0 ?
C3C C2C C1C 120.0 ?
C2C C3C C4C 120.0 ?
C5C C4C C3C 120.0 ?
C6C C5C C4C 120.0 ?
C5C C6C C1C 120.0 ?

loop_
_geom_bond_atom_site_label_1
_geom_bond_atom_site_label_2
_geom_bond_distance
_geom_bond_publ_flag
Zr1 N2A 1.991(4) yes
Zr1 N3A 2.007(3) yes
Zr1 N1A 2.406(3) yes
Zr1 P2A 2.6853(13) yes
Zr1 P1A 2.7002(12) yes
P1A C1A 1.832(4) ?
P1A C18A 1.839(5) ?
P2A C17A 1.836(4) ?
P2A C24A 1.847(4) ?
N1A C11A 1.357(5) ?
N1A C7A 1.358(5) ?
N2A C31A 1.454(4) ?
N2A C30A 1.463(5) ?
N3A C33A 1.466(5) ?
N3A C32A 1.461(5) ?
C1A C6A 1.415(6) ?
C1A C2A 1.433(6) ?
C2A C3A 1.375(6) ?
C3A C4A 1.370(6) ?
C4A C5A 1.376(6) ?
C5A C6A 1.395(6) ?
C6A C7A 1.483(6) ?
C7A C8A 1.385(6) ?
C8A C9A 1.365(6) ?
C9A C10A 1.377(6) ?
C10A C11A 1.391(5) ?
C11A C12A 1.470(6) ?
C12A C13A 1.393(6) ?
C12A C17A 1.426(5) ?
C13A C14A 1.361(6) ?
C14A C15A 1.385(5) ?
C15A C16A 1.367(6) ?
C16A C17A 1.404(6) ?
C18A C23A 1.391(5) ?
C18A C19A 1.411(6) ?
C19A C20A 1.370(6) ?
C20A C21A 1.378(6) ?
C21A C22A 1.373(6) ?
C22A C23A 1.387(6) ?
C24A C25A 1.401(6) ?
C24A C29A 1.393(6) ?
C25A C26A 1.381(5) ?
C26A C27A 1.372(6) ?
C27A C28A 1.374(6) ?
C28A C29A 1.397(5) ?
Zr2 N3B 1.999(4) yes
Zr2 N2B 2.004(4) yes
Zr2 N1B 2.422(4) yes
Zr2 P1B 2.6777(12) yes
Zr2 P2B 2.6918(13) yes
P1B C1B 1.831(5) ?
P1B C18B 1.835(5) ?
P2B C17B 1.814(5) ?
P2B C24B 1.835(4) ?
N1B C7B 1.350(5) ?
N1B C11B 1.358(5) ?
N2B C31B 1.446(5) ?
N2B C30B 1.464(6) ?
N3B C32B 1.446(5) ?
N3B C33B 1.457(5) ?
C1B C2B 1.412(6) ?
C1B C6B 1.414(6) ?
C2B C3B 1.384(6) ?
C3B C4B 1.379(6) ?
C4B C5B 1.375(6) ?
C5B C6B 1.392(6) ?
C6B C7B 1.477(6) ?
C7B C8B 1.395(6) ?
C8B C9B 1.364(6) ?
C9B C10B 1.372(6) ?
C10B C11B 1.396(6) ?
C11B C12B 1.484(6) ?
C12B C13B 1.391(6) ?
C12B C17B 1.424(6) ?
C13B C14B 1.374(6) ?
C14B C15B 1.395(6) ?
C15B C16B 1.379(6) ?
C16B C17B 1.393(6) ?
C18B C19B 1.400(5) ?
C18B C23B 1.381(6) ?
C19B C20B 1.382(6) ?
C20B C21B 1.363(6) ?
C21B C22B 1.367(6) ?
C22B C23B 1.387(6) ?
C24B C29B 1.373(6) ?
C24B C25B 1.397(6) ?
C25B C26B 1.369(6) ?
C26B C27B 1.379(7) ?
C27B C28B 1.368(6) ?
C28B C29B 1.389(6) ?
C1C C2C 1.3900 ?
C1C C6C 1.3900 ?
C2C C3C 1.3900 ?
C3C C4C 1.3900 ?
C4C C5C 1.3900 ?
C5C C6C 1.3900 ?
